data_7052357
loop_
_publ_author_name
'Christer B. Aaker\"oy'
'Nate Schultheiss'
'John Desper'
'Curtis Moore'

_publ_section_title
;
 Balancing intermolecular hydrogen-bond interactions for the directed
 assembly of binary 1 : 1 co-crystals
;
_journal_issue 10
_journal_name_full 'New Journal of Chemistry'
_journal_page_first 1452
_journal_paper_doi 10.1039/b608267j
_journal_volume 30
_journal_year 2006
_chemical_formula_moiety
;
(C10 H10 N4) (C7 H5 N O4)
;
_chemical_formula_sum 'C17 H15 N5 O4'
_chemical_formula_weight 353.34
_chemical_name_systematic
;
2-amino-4-methyl-6-(3-pyridyl)pyrimidine,4-nitrobenzoic acid
;
_space_group_IT_number 2
_symmetry_cell_setting triclinic
_symmetry_space_group_name_Hall '-P 1'
_symmetry_space_group_name_H-M 'P -1'
_atom_sites_solution_hydrogens geom
_atom_sites_solution_primary direct
_atom_sites_solution_secondary difmap
_audit_creation_method SHELXL-97
_cell_angle_alpha 77.174(4)
_cell_angle_beta 84.400(4)
_cell_angle_gamma 82.637(4)
_cell_formula_units_Z 2
_cell_length_a 6.8245(5)
_cell_length_b 9.5538(7)
_cell_length_c 12.6278(9)
_cell_measurement_reflns_used 1873
_cell_measurement_temperature 173(2)
_cell_measurement_theta_max 28.20
_cell_measurement_theta_min 2.20
_cell_volume 794.13(10)
_computing_cell_refinement 'Bruker XSCANS'
_computing_data_collection 'Bruker XSCANS'
_computing_data_reduction 'Bruker SHELXTL'
_computing_molecular_graphics 'Bruker SHELXTL'
_computing_publication_material 'Bruker SHELXTL'
_computing_structure_refinement 'SHELXL-97 (Sheldrick, 1997)'
_computing_structure_solution 'SHELXS-97 (Sheldrick, 1990)'
_diffrn_ambient_temperature 173(2)
_diffrn_measured_fraction_theta_full 0.909
_diffrn_measured_fraction_theta_max 0.909
_diffrn_measurement_device_type 'Bruker P4'
_diffrn_measurement_method '\w scans'
_diffrn_radiation_monochromator graphite
_diffrn_radiation_source 'fine-focus sealed tube'
_diffrn_radiation_type MoK\a
_diffrn_radiation_wavelength 0.71073
_diffrn_reflns_av_R_equivalents 0.0577
_diffrn_reflns_av_sigmaI/netI 0.0668
_diffrn_reflns_limit_h_max 9
_diffrn_reflns_limit_h_min -8
_diffrn_reflns_limit_k_max 12
_diffrn_reflns_limit_k_min -12
_diffrn_reflns_limit_l_max 16
_diffrn_reflns_limit_l_min -16
_diffrn_reflns_number 5974
_diffrn_reflns_theta_full 28.27
_diffrn_reflns_theta_max 28.27
_diffrn_reflns_theta_min 2.46
_exptl_absorpt_coefficient_mu 0.109
_exptl_absorpt_correction_type none
_exptl_crystal_colour colorless
_exptl_crystal_density_diffrn 1.478
_exptl_crystal_density_method 'not measured'
_exptl_crystal_description plate
_exptl_crystal_F_000 368
_exptl_crystal_size_max 0.30
_exptl_crystal_size_mid 0.25
_exptl_crystal_size_min 0.10
_refine_diff_density_max 0.278
_refine_diff_density_min -0.246
_refine_diff_density_rms 0.065
_refine_ls_extinction_coef 0.017(4)
_refine_ls_extinction_expression Fc^*^=kFc[1+0.001xFc^2^\l^3^/sin(2\q)]^-1/4^
_refine_ls_extinction_method SHELXL
_refine_ls_goodness_of_fit_ref 0.960
_refine_ls_hydrogen_treatment mixed
_refine_ls_matrix_type full
_refine_ls_number_parameters 245
_refine_ls_number_reflns 3581
_refine_ls_number_restraints 0
_refine_ls_restrained_S_all 0.960
_refine_ls_R_factor_all 0.0835
_refine_ls_R_factor_gt 0.0506
_refine_ls_shift/su_max 0.000
_refine_ls_shift/su_mean 0.000
_refine_ls_structure_factor_coef Fsqd
_refine_ls_weighting_details 'calc w=1/[\s^2^(Fo^2^)+(0.0800P)^2^+0.0000P] where P=(Fo^2^+2Fc^2^)/3'
_refine_ls_weighting_scheme calc
_refine_ls_wR_factor_gt 0.1267
_refine_ls_wR_factor_ref 0.1485
_reflns_number_gt 2272
_reflns_number_total 3581
_reflns_threshold_expression >2sigma(I)
_cod_data_source_file b608267j.txt
_cod_data_source_block 1a
_cod_depositor_comments
;
The following automatic conversions were performed:
'_symmetry_cell_setting' value 'Triclinic' changed to 'triclinic'
according to '/home/saulius/struct/CIF-dictionaries/cif_core.dic'
dictionary named 'cif_core.dic' version 2.4.1 from 2010-06-29.

Automatic conversion script
Id: cif_fix_enum 1527 2010-12-29 10:47:43Z saulius 
;
_cod_original_sg_symbol_H-M P-1
_cod_database_code 7052357

loop_
_symmetry_equiv_pos_as_xyz
'x, y, z'
'-x, -y, -z'

loop_
_atom_site_label
_atom_site_type_symbol
_atom_site_fract_x
_atom_site_fract_y
_atom_site_fract_z
_atom_site_U_iso_or_equiv
_atom_site_adp_type
_atom_site_occupancy
_atom_site_symmetry_multiplicity
_atom_site_calc_flag
_atom_site_refinement_flags
_atom_site_disorder_assembly
_atom_site_disorder_group
N11 N 0.5172(2) 0.29843(16) 0.54855(12) 0.0266(4) Uani 1 1 d . . .
C12 C 0.3476(3) 0.23603(19) 0.56286(14) 0.0267(4) Uani 1 1 d . . .
N12 N 0.2263(3) 0.25143(19) 0.64977(14) 0.0336(4) Uani 1 1 d . . .
H12A H 0.130(3) 0.197(2) 0.6691(17) 0.040 Uiso 1 1 d . . .
H12B H 0.265(3) 0.303(2) 0.6948(17) 0.040 Uiso 1 1 d . . .
N13 N 0.2929(2) 0.16060(15) 0.49469(12) 0.0270(4) Uani 1 1 d . . .
C14 C 0.4165(3) 0.14806(18) 0.40834(14) 0.0266(4) Uani 1 1 d . . .
C15 C 0.5942(3) 0.20765(19) 0.38926(15) 0.0294(4) Uani 1 1 d . . .
H15 H 0.6808 0.1966 0.3273 0.035 Uiso 1 1 calc R . .
C16 C 0.6426(3) 0.28314(19) 0.46189(15) 0.0272(4) Uani 1 1 d . . .
C17 C 0.8300(3) 0.3512(2) 0.44944(16) 0.0335(5) Uani 1 1 d . . .
H17A H 0.9006 0.3166 0.5159 0.050 Uiso 1 1 calc R . .
H17B H 0.7996 0.4564 0.4368 0.050 Uiso 1 1 calc R . .
H17C H 0.9132 0.3253 0.3874 0.050 Uiso 1 1 calc R . .
N21 N 0.0980(3) -0.05579(18) 0.28499(14) 0.0392(4) Uani 1 1 d . . .
C22 C 0.1659(3) 0.0187(2) 0.34861(16) 0.0324(5) Uani 1 1 d . . .
H22 H 0.0809 0.0414 0.4081 0.039 Uiso 1 1 calc R . .
C23 C 0.3533(3) 0.06493(18) 0.33330(14) 0.0278(4) Uani 1 1 d . . .
C24 C 0.4756(3) 0.0301(2) 0.24741(15) 0.0337(5) Uani 1 1 d . . .
H24 H 0.6054 0.0590 0.2339 0.040 Uiso 1 1 calc R . .
C25 C 0.4072(3) -0.0471(2) 0.18126(17) 0.0390(5) Uani 1 1 d . . .
H25 H 0.4895 -0.0723 0.1217 0.047 Uiso 1 1 calc R . .
C26 C 0.2200(3) -0.0872(2) 0.20221(16) 0.0392(5) Uani 1 1 d . . .
H26 H 0.1744 -0.1399 0.1557 0.047 Uiso 1 1 calc R . .
C31 C 0.6618(3) 0.53965(19) 0.81831(14) 0.0274(4) Uani 1 1 d . . .
C37 C 0.5544(3) 0.46286(19) 0.75399(15) 0.0280(4) Uani 1 1 d . . .
O31 O 0.6614(2) 0.42543(16) 0.67347(11) 0.0392(4) Uani 1 1 d . . .
H31 H 0.587(3) 0.366(2) 0.6189(16) 0.047 Uiso 1 1 d . . .
O32 O 0.3820(2) 0.44042(15) 0.77924(11) 0.0381(4) Uani 1 1 d . . .
C32 C 0.5565(3) 0.6136(2) 0.89162(15) 0.0317(4) Uani 1 1 d . . .
H32 H 0.4167 0.6135 0.9022 0.038 Uiso 1 1 calc R . .
C33 C 0.6522(3) 0.6878(2) 0.95002(15) 0.0332(5) Uani 1 1 d . . .
H33 H 0.5802 0.7388 1.0006 0.040 Uiso 1 1 calc R . .
C34 C 0.8533(3) 0.6856(2) 0.93257(15) 0.0318(4) Uani 1 1 d . . .
N34 N 0.9558(3) 0.76550(19) 0.99302(14) 0.0410(5) Uani 1 1 d . . .
O33 O 1.1344(2) 0.7665(2) 0.97498(15) 0.0652(6) Uani 1 1 d . . .
O34 O 0.8590(2) 0.8274(2) 1.05825(14) 0.0578(5) Uani 1 1 d . . .
C35 C 0.9634(3) 0.6123(2) 0.86109(16) 0.0378(5) Uani 1 1 d . . .
H35 H 1.1032 0.6123 0.8512 0.045 Uiso 1 1 calc R . .
C36 C 0.8649(3) 0.5384(2) 0.80369(16) 0.0349(5) Uani 1 1 d . . .
H36 H 0.9377 0.4864 0.7539 0.042 Uiso 1 1 calc R . .

loop_
_atom_site_aniso_label
_atom_site_aniso_U_11
_atom_site_aniso_U_22
_atom_site_aniso_U_33
_atom_site_aniso_U_23
_atom_site_aniso_U_13
_atom_site_aniso_U_12
N11 0.0238(8) 0.0289(8) 0.0291(8) -0.0079(6) -0.0058(6) -0.0041(6)
C12 0.0247(10) 0.0271(9) 0.0301(10) -0.0072(8) -0.0072(8) -0.0032(7)
N12 0.0289(9) 0.0417(10) 0.0371(10) -0.0190(8) -0.0003(7) -0.0128(8)
N13 0.0254(8) 0.0275(8) 0.0311(9) -0.0096(6) -0.0064(7) -0.0043(6)
C14 0.0303(10) 0.0226(9) 0.0286(10) -0.0055(7) -0.0092(8) -0.0032(7)
C15 0.0304(10) 0.0315(10) 0.0284(10) -0.0086(8) -0.0036(8) -0.0064(8)
C16 0.0264(10) 0.0245(9) 0.0310(10) -0.0041(7) -0.0076(8) -0.0025(7)
C17 0.0301(11) 0.0387(11) 0.0348(11) -0.0096(9) -0.0029(8) -0.0119(9)
N21 0.0382(10) 0.0454(10) 0.0419(10) -0.0186(8) -0.0067(8) -0.0151(8)
C22 0.0336(11) 0.0357(10) 0.0325(11) -0.0135(8) -0.0033(8) -0.0093(9)
C23 0.0324(11) 0.0244(9) 0.0280(10) -0.0047(7) -0.0083(8) -0.0046(8)
C24 0.0336(11) 0.0357(11) 0.0347(11) -0.0109(8) -0.0011(9) -0.0092(9)
C25 0.0449(13) 0.0414(12) 0.0351(11) -0.0152(9) 0.0011(9) -0.0115(10)
C26 0.0487(14) 0.0419(12) 0.0341(11) -0.0170(9) -0.0063(10) -0.0127(10)
C31 0.0295(10) 0.0297(9) 0.0239(10) -0.0027(7) -0.0057(8) -0.0089(8)
C37 0.0295(11) 0.0279(9) 0.0292(10) -0.0075(8) -0.0063(8) -0.0062(8)
O31 0.0325(8) 0.0541(9) 0.0404(8) -0.0256(7) 0.0008(6) -0.0154(7)
O32 0.0310(8) 0.0495(9) 0.0396(8) -0.0163(7) -0.0007(6) -0.0158(7)
C32 0.0248(10) 0.0411(11) 0.0312(11) -0.0102(8) -0.0025(8) -0.0067(8)
C33 0.0318(11) 0.0396(11) 0.0316(11) -0.0137(9) -0.0019(8) -0.0060(9)
C34 0.0333(11) 0.0364(10) 0.0298(10) -0.0100(8) -0.0089(8) -0.0093(9)
N34 0.0348(11) 0.0529(11) 0.0443(11) -0.0237(9) -0.0078(8) -0.0107(8)
O33 0.0313(9) 0.0973(14) 0.0896(14) -0.0610(12) -0.0068(9) -0.0167(9)
O34 0.0450(10) 0.0824(12) 0.0637(11) -0.0499(10) -0.0016(8) -0.0139(9)
C35 0.0240(10) 0.0537(13) 0.0420(12) -0.0198(10) -0.0027(9) -0.0098(9)
C36 0.0299(11) 0.0439(11) 0.0357(11) -0.0169(9) -0.0001(8) -0.0084(9)

loop_
_atom_type_symbol
_atom_type_description
_atom_type_scat_dispersion_real
_atom_type_scat_dispersion_imag
_atom_type_scat_source
C C 0.0033 0.0016 'International Tables Vol C Tables 4.2.6.8 and 6.1.1.4'
H H 0.0000 0.0000 'International Tables Vol C Tables 4.2.6.8 and 6.1.1.4'
N N 0.0061 0.0033 'International Tables Vol C Tables 4.2.6.8 and 6.1.1.4'
O O 0.0106 0.0060 'International Tables Vol C Tables 4.2.6.8 and 6.1.1.4'

loop_
_geom_angle_atom_site_label_1
_geom_angle_atom_site_label_2
_geom_angle_atom_site_label_3
_geom_angle
_geom_angle_site_symmetry_1
_geom_angle_site_symmetry_3
_geom_angle_publ_flag
C16 N11 C12 118.60(14) . . ?
C16 N11 H31 114.5(9) . . ?
C12 N11 H31 126.6(9) . . ?
N12 C12 N13 118.21(16) . . ?
N12 C12 N11 117.62(15) . . ?
N13 C12 N11 124.16(16) . . ?
C12 N12 H12A 119.4(13) . . ?
C12 N12 H12B 117.3(14) . . ?
H12A N12 H12B 121.7(19) . . ?
C14 N13 C12 116.73(16) . . ?
N13 C14 C15 122.23(15) . . ?
N13 C14 C23 116.09(16) . . ?
C15 C14 C23 121.68(17) . . ?
C16 C15 C14 118.46(17) . . ?
C16 C15 H15 120.8 . . ?
C14 C15 H15 120.8 . . ?
N11 C16 C15 119.80(17) . . ?
N11 C16 C17 117.28(15) . . ?
C15 C16 C17 122.92(17) . . ?
C16 C17 H17A 109.5 . . ?
C16 C17 H17B 109.5 . . ?
H17A C17 H17B 109.5 . . ?
C16 C17 H17C 109.5 . . ?
H17A C17 H17C 109.5 . . ?
H17B C17 H17C 109.5 . . ?
C22 N21 C26 117.07(18) . . ?
N21 C22 C23 124.00(18) . . ?
N21 C22 H22 118.0 . . ?
C23 C22 H22 118.0 . . ?
C24 C23 C22 117.40(16) . . ?
C24 C23 C14 122.28(17) . . ?
C22 C23 C14 120.32(17) . . ?
C23 C24 C25 119.13(19) . . ?
C23 C24 H24 120.4 . . ?
C25 C24 H24 120.4 . . ?
C26 C25 C24 119.33(19) . . ?
C26 C25 H25 120.3 . . ?
C24 C25 H25 120.3 . . ?
N21 C26 C25 123.07(17) . . ?
N21 C26 H26 118.5 . . ?
C25 C26 H26 118.5 . . ?
C36 C31 C32 119.70(17) . . ?
C36 C31 C37 120.47(16) . . ?
C32 C31 C37 119.82(17) . . ?
O32 C37 O31 125.52(16) . . ?
O32 C37 C31 121.13(16) . . ?
O31 C37 C31 113.35(16) . . ?
C37 O31 H31 117.3(10) . . ?
C31 C32 C33 120.75(18) . . ?
C31 C32 H32 119.6 . . ?
C33 C32 H32 119.6 . . ?
C34 C33 C32 117.98(17) . . ?
C34 C33 H33 121.0 . . ?
C32 C33 H33 121.0 . . ?
C33 C34 C35 122.99(17) . . ?
C33 C34 N34 118.39(16) . . ?
C35 C34 N34 118.63(18) . . ?
O34 N34 O33 123.24(17) . . ?
O34 N34 C34 118.61(17) . . ?
O33 N34 C34 118.15(16) . . ?
C34 C35 C36 118.13(18) . . ?
C34 C35 H35 120.9 . . ?
C36 C35 H35 120.9 . . ?
C31 C36 C35 120.45(17) . . ?
C31 C36 H36 119.8 . . ?
C35 C36 H36 119.8 . . ?

loop_
_geom_bond_atom_site_label_1
_geom_bond_atom_site_label_2
_geom_bond_distance
_geom_bond_site_symmetry_2
_geom_bond_publ_flag
N11 C16 1.344(2) . ?
N11 C12 1.348(2) . ?
N11 H31 1.36(2) . ?
C12 N12 1.332(2) . ?
C12 N13 1.344(2) . ?
N12 H12A 0.87(2) . ?
N12 H12B 0.90(2) . ?
N13 C14 1.330(2) . ?
C14 C15 1.383(3) . ?
C14 C23 1.489(2) . ?
C15 C16 1.373(2) . ?
C15 H15 0.9500 . ?
C16 C17 1.487(3) . ?
C17 H17A 0.9800 . ?
C17 H17B 0.9800 . ?
C17 H17C 0.9800 . ?
N21 C22 1.333(2) . ?
N21 C26 1.335(3) . ?
C22 C23 1.388(3) . ?
C22 H22 0.9500 . ?
C23 C24 1.377(3) . ?
C24 C25 1.378(3) . ?
C24 H24 0.9500 . ?
C25 C26 1.365(3) . ?
C25 H25 0.9500 . ?
C26 H26 0.9500 . ?
C31 C36 1.379(3) . ?
C31 C32 1.379(2) . ?
C31 C37 1.501(2) . ?
C37 O32 1.222(2) . ?
C37 O31 1.282(2) . ?
O31 H31 1.17(2) . ?
C32 C33 1.385(3) . ?
C32 H32 0.9500 . ?
C33 C34 1.367(3) . ?
C33 H33 0.9500 . ?
C34 C35 1.372(3) . ?
C34 N34 1.468(2) . ?
N34 O34 1.215(2) . ?
N34 O33 1.219(2) . ?
C35 C36 1.386(3) . ?
C35 H35 0.9500 . ?
C36 H36 0.9500 . ?

loop_
_geom_hbond_atom_site_label_D
_geom_hbond_atom_site_label_H
_geom_hbond_atom_site_label_A
_geom_hbond_distance_DH
_geom_hbond_distance_HA
_geom_hbond_distance_DA
_geom_hbond_angle_DHA
_geom_hbond_site_symmetry_A
N12 H12B O32 0.90(2) 2.14(2) 3.034(2) 170.9(19) .
N12 H12A N21 0.87(2) 2.14(2) 3.015(2) 177.4(19) 2_556
O31 H31 N11 1.17(2) 1.36(2) 2.5274(18) 174.4(19) .

loop_
_geom_torsion_atom_site_label_1
_geom_torsion_atom_site_label_2
_geom_torsion_atom_site_label_3
_geom_torsion_atom_site_label_4
_geom_torsion
_geom_torsion_site_symmetry_1
_geom_torsion_site_symmetry_2
_geom_torsion_site_symmetry_3
_geom_torsion_site_symmetry_4
_geom_torsion_publ_flag
C16 N11 C12 N12 179.42(17) . . . . ?
C16 N11 C12 N13 -1.1(3) . . . . ?
N12 C12 N13 C14 179.54(17) . . . . ?
N11 C12 N13 C14 0.1(3) . . . . ?
C12 N13 C14 C15 0.7(3) . . . . ?
C12 N13 C14 C23 -179.67(15) . . . . ?
N13 C14 C15 C16 -0.5(3) . . . . ?
C23 C14 C15 C16 179.89(17) . . . . ?
C12 N11 C16 C15 1.3(3) . . . . ?
C12 N11 C16 C17 -179.00(17) . . . . ?
C14 C15 C16 N11 -0.5(3) . . . . ?
C14 C15 C16 C17 179.81(17) . . . . ?
C26 N21 C22 C23 0.3(3) . . . . ?
N21 C22 C23 C24 -0.5(3) . . . . ?
N21 C22 C23 C14 179.81(18) . . . . ?
N13 C14 C23 C24 -172.83(17) . . . . ?
C15 C14 C23 C24 6.8(3) . . . . ?
N13 C14 C23 C22 6.8(3) . . . . ?
C15 C14 C23 C22 -173.62(18) . . . . ?
C22 C23 C24 C25 0.4(3) . . . . ?
C14 C23 C24 C25 179.99(18) . . . . ?
C23 C24 C25 C26 0.1(3) . . . . ?
C22 N21 C26 C25 0.2(3) . . . . ?
C24 C25 C26 N21 -0.4(3) . . . . ?
C36 C31 C37 O32 166.55(19) . . . . ?
C32 C31 C37 O32 -14.2(3) . . . . ?
C36 C31 C37 O31 -13.3(3) . . . . ?
C32 C31 C37 O31 165.92(17) . . . . ?
C36 C31 C32 C33 0.7(3) . . . . ?
C37 C31 C32 C33 -178.55(18) . . . . ?
C31 C32 C33 C34 0.1(3) . . . . ?
C32 C33 C34 C35 -0.6(3) . . . . ?
C32 C33 C34 N34 179.22(18) . . . . ?
C33 C34 N34 O34 1.9(3) . . . . ?
C35 C34 N34 O34 -178.2(2) . . . . ?
C33 C34 N34 O33 -178.0(2) . . . . ?
C35 C34 N34 O33 1.9(3) . . . . ?
C33 C34 C35 C36 0.5(3) . . . . ?
N34 C34 C35 C36 -179.41(19) . . . . ?
C32 C31 C36 C35 -0.9(3) . . . . ?
C37 C31 C36 C35 178.36(19) . . . . ?
C34 C35 C36 C31 0.3(3) . . . . ?

loop_
_cod_related_entry_id
_cod_related_entry_database
_cod_related_entry_code
1 ChemSpider 21141719
